data_7026050
loop_
_publ_author_name
'Tanabe, Taro'
'Brennessel, William W.'
'Clot, Eric'
'Eisenstein, Odile'
'Jones, William D.'

_publ_section_title
;
 Synthesis, structure, and reductive elimination in the series
 Tp'Rh(PR3)(Ar(F))H; determination of rhodium-carbon bond energies of
 fluoroaryl substituents.
;
_journal_issue 43
_journal_name_full 'Dalton transactions (Cambridge, England : 2003)'
_journal_page_first 10495
_journal_page_last 10509
_journal_paper_doi 10.1039/c0dt00157k
_journal_volume 39
_journal_year 2010
_chemical_formula_moiety 'C29 H36 B F3 N6 P Rh'
_chemical_formula_sum 'C29 H36 B F3 N6 P Rh'
_chemical_formula_weight 670.33
_chemical_name_common jontt13
_chemical_name_systematic
;
?
;
_space_group_IT_number 2
_symmetry_cell_setting triclinic
_symmetry_space_group_name_Hall '-P 1'
_symmetry_space_group_name_H-M 'P -1'
_atom_sites_solution_hydrogens geom
_atom_sites_solution_primary direct
_atom_sites_solution_secondary difmap
_audit_creation_method SHELXL-97
_cell_angle_alpha 90.743(2)
_cell_angle_beta 93.433(2)
_cell_angle_gamma 92.065(2)
_cell_formula_units_Z 2
_cell_length_a 10.2916(14)
_cell_length_b 11.5263(16)
_cell_length_c 12.4406(17)
_cell_measurement_reflns_used 3974
_cell_measurement_temperature 100.0(1)
_cell_measurement_theta_max 37.98
_cell_measurement_theta_min 2.61
_cell_volume 1472.0(3)
_computing_cell_refinement 'SAINT (Bruker, 2009)'
_computing_data_collection 'APEX2 (Bruker, 2009)'
_computing_data_reduction 'SAINT (Bruker, 2009)'
_computing_molecular_graphics 'SHELXTL (Sheldrick, 2008)'
_computing_publication_material 'SHELXTL (Sheldrick, 2008)'
_computing_structure_refinement 'SHELXL-97 (Sheldrick, 2008)'
_computing_structure_solution 'SIR97 (Altomare et al., 1999)'
_diffrn_ambient_temperature 100.0(1)
_diffrn_measured_fraction_theta_full 0.980
_diffrn_measured_fraction_theta_max 0.980
_diffrn_measurement_device_type 'Bruker SMART APEX II CCD Platform'
_diffrn_measurement_method 'area detector, \w scans per \f'
_diffrn_radiation_monochromator graphite
_diffrn_radiation_source 'fine-focus sealed tube'
_diffrn_radiation_type MoK\a
_diffrn_radiation_wavelength 0.71073
_diffrn_reflns_av_R_equivalents 0.0365
_diffrn_reflns_av_sigmaI/netI 0.0478
_diffrn_reflns_limit_h_max 17
_diffrn_reflns_limit_h_min -17
_diffrn_reflns_limit_k_max 19
_diffrn_reflns_limit_k_min -19
_diffrn_reflns_limit_l_max 20
_diffrn_reflns_limit_l_min -20
_diffrn_reflns_number 34212
_diffrn_reflns_theta_full 36.32
_diffrn_reflns_theta_max 36.32
_diffrn_reflns_theta_min 1.77
_diffrn_standards_number 0
_exptl_absorpt_coefficient_mu 0.684
_exptl_absorpt_correction_T_max 0.9347
_exptl_absorpt_correction_T_min 0.8530
_exptl_absorpt_correction_type multi-scan
_exptl_absorpt_process_details 'SADABS (Sheldrick, 2008)'
_exptl_crystal_colour colorless
_exptl_crystal_density_diffrn 1.512
_exptl_crystal_density_method 'not measured'
_exptl_crystal_description rod
_exptl_crystal_F_000 688
_exptl_crystal_size_max 0.24
_exptl_crystal_size_mid 0.18
_exptl_crystal_size_min 0.10
_refine_diff_density_max 1.079
_refine_diff_density_min -0.503
_refine_diff_density_rms 0.106
_refine_ls_extinction_method none
_refine_ls_goodness_of_fit_ref 1.045
_refine_ls_hydrogen_treatment mixed
_refine_ls_matrix_type full
_refine_ls_number_parameters 382
_refine_ls_number_reflns 13969
_refine_ls_number_restraints 0
_refine_ls_restrained_S_all 1.045
_refine_ls_R_factor_all 0.0424
_refine_ls_R_factor_gt 0.0332
_refine_ls_shift/su_max 0.001
_refine_ls_shift/su_mean 0.000
_refine_ls_structure_factor_coef Fsqd
_refine_ls_weighting_details 'calc w=1/[\s^2^(Fo^2^)+(0.0394P)^2^+0.1081P] where P=(Fo^2^+2Fc^2^)/3'
_refine_ls_weighting_scheme calc
_refine_ls_wR_factor_gt 0.0785
_refine_ls_wR_factor_ref 0.0830
_reflns_number_gt 11895
_reflns_number_total 13969
_reflns_threshold_expression >2sigma(I)
_cod_data_source_file c0dt00157k.txt
_cod_data_source_block jontt13_cmpd9d
_cod_original_sg_symbol_H-M P-1
_cod_database_code 7026050

loop_
_symmetry_equiv_pos_as_xyz
'x, y, z'
'-x, -y, -z'

loop_
_atom_site_label
_atom_site_type_symbol
_atom_site_fract_x
_atom_site_fract_y
_atom_site_fract_z
_atom_site_U_iso_or_equiv
_atom_site_adp_type
_atom_site_occupancy
_atom_site_symmetry_multiplicity
_atom_site_calc_flag
_atom_site_refinement_flags
Rh1 Rh 0.261894(10) 0.167331(8) 0.170181(8) 0.00998(3) Uani 1 1 d .
H1 H 0.3664(18) 0.2381(17) 0.1252(15) 0.017(5) Uiso 1 1 d .
P1 P 0.13029(3) 0.25573(3) 0.04605(3) 0.01216(6) Uani 1 1 d .
N1 N 0.10798(11) 0.05272(10) 0.24190(9) 0.01310(19) Uani 1 1 d .
N2 N 0.15065(11) -0.05368(10) 0.27359(9) 0.01305(19) Uani 1 1 d .
N3 N 0.40235(11) 0.09308(9) 0.27578(9) 0.01178(18) Uani 1 1 d .
N4 N 0.39364(11) -0.02320(10) 0.29463(9) 0.01216(19) Uani 1 1 d .
N5 N 0.29515(11) 0.02018(9) 0.06864(9) 0.01186(18) Uani 1 1 d .
N6 N 0.28952(11) -0.08676(9) 0.11642(9) 0.01211(19) Uani 1 1 d .
B1 B 0.28050(15) -0.09710(13) 0.23928(12) 0.0125(2) Uani 1 1 d .
H1B H 0.2889 -0.1801 0.2602 0.015 Uiso 1 1 calc R
C1 C -0.00510(14) 0.06590(13) 0.28838(12) 0.0165(2) Uani 1 1 d .
C2 C -0.03485(15) -0.03132(14) 0.34916(13) 0.0201(3) Uani 1 1 d .
H2 H -0.1097 -0.0441 0.3891 0.024 Uiso 1 1 calc R
C3 C 0.06619(14) -0.10483(13) 0.33949(12) 0.0169(2) Uani 1 1 d .
C4 C 0.51341(13) 0.13453(12) 0.32688(11) 0.0133(2) Uani 1 1 d .
C5 C 0.57578(14) 0.04339(13) 0.37928(11) 0.0158(2) Uani 1 1 d .
H5 H 0.6556 0.0483 0.4218 0.019 Uiso 1 1 calc R
C6 C 0.49808(13) -0.05532(12) 0.35680(10) 0.0134(2) Uani 1 1 d .
C7 C 0.32817(13) 0.00144(11) -0.03266(10) 0.0127(2) Uani 1 1 d .
C8 C 0.34109(14) -0.11772(12) -0.05076(11) 0.0155(2) Uani 1 1 d .
H8 H 0.3622 -0.1546 -0.1159 0.019 Uiso 1 1 calc R
C9 C 0.31692(13) -0.17051(11) 0.04491(11) 0.0139(2) Uani 1 1 d .
C10 C -0.08221(16) 0.17265(15) 0.27945(14) 0.0238(3) Uani 1 1 d .
H10A H -0.0253 0.2409 0.2979 0.036 Uiso 1 1 calc R
H10B H -0.1526 0.1681 0.3291 0.036 Uiso 1 1 calc R
H10C H -0.1194 0.1792 0.2055 0.036 Uiso 1 1 calc R
C11 C 0.08878(17) -0.21835(14) 0.39227(14) 0.0236(3) Uani 1 1 d .
H11A H 0.1734 -0.2147 0.4329 0.035 Uiso 1 1 calc R
H11B H 0.0881 -0.2799 0.3372 0.035 Uiso 1 1 calc R
H11C H 0.0197 -0.2350 0.4414 0.035 Uiso 1 1 calc R
C12 C 0.55708(14) 0.25926(12) 0.32499(12) 0.0176(2) Uani 1 1 d .
H12A H 0.5397 0.2895 0.2525 0.026 Uiso 1 1 calc R
H12B H 0.6507 0.2666 0.3447 0.026 Uiso 1 1 calc R
H12C H 0.5095 0.3036 0.3766 0.026 Uiso 1 1 calc R
C13 C 0.52000(16) -0.17771(13) 0.38840(12) 0.0196(3) Uani 1 1 d .
H13A H 0.4412 -0.2108 0.4184 0.029 Uiso 1 1 calc R
H13B H 0.5929 -0.1794 0.4427 0.029 Uiso 1 1 calc R
H13C H 0.5403 -0.2233 0.3249 0.029 Uiso 1 1 calc R
C14 C 0.35115(15) 0.09564(13) -0.11066(11) 0.0177(2) Uani 1 1 d .
H14A H 0.3892 0.1646 -0.0720 0.027 Uiso 1 1 calc R
H14B H 0.2683 0.1149 -0.1479 0.027 Uiso 1 1 calc R
H14C H 0.4112 0.0695 -0.1635 0.027 Uiso 1 1 calc R
C15 C 0.32059(16) -0.29606(12) 0.07216(13) 0.0202(3) Uani 1 1 d .
H15A H 0.2368 -0.3217 0.0989 0.030 Uiso 1 1 calc R
H15B H 0.3902 -0.3075 0.1279 0.030 Uiso 1 1 calc R
H15C H 0.3372 -0.3415 0.0076 0.030 Uiso 1 1 calc R
C16 C 0.24950(13) 0.29913(11) 0.28026(10) 0.0126(2) Uani 1 1 d .
C17 C 0.27342(15) 0.41672(12) 0.26207(11) 0.0164(2) Uani 1 1 d .
F1 F 0.30046(11) 0.45017(8) 0.16052(7) 0.02324(19) Uani 1 1 d .
C18 C 0.27426(17) 0.50786(13) 0.33609(12) 0.0218(3) Uani 1 1 d .
H18 H 0.2909 0.5861 0.3163 0.026 Uiso 1 1 calc R
C19 C 0.24947(18) 0.47816(13) 0.44025(12) 0.0230(3) Uani 1 1 d .
F2 F 0.24747(14) 0.56380(9) 0.51595(8) 0.0371(3) Uani 1 1 d .
C20 C 0.22734(16) 0.36517(13) 0.46962(12) 0.0200(3) Uani 1 1 d .
H20 H 0.2115 0.3456 0.5417 0.024 Uiso 1 1 calc R
C21 C 0.22909(14) 0.28058(12) 0.38890(11) 0.0144(2) Uani 1 1 d .
F3 F 0.21054(9) 0.17044(7) 0.42417(7) 0.01817(17) Uani 1 1 d .
C22 C 0.11800(15) 0.36325(13) -0.15459(12) 0.0185(3) Uani 1 1 d .
H22 H 0.0302 0.3343 -0.1590 0.022 Uiso 1 1 calc R
C23 C 0.16325(17) 0.42985(14) -0.23820(12) 0.0219(3) Uani 1 1 d .
H23 H 0.1066 0.4460 -0.2988 0.026 Uiso 1 1 calc R
C24 C 0.29092(17) 0.47241(13) -0.23275(12) 0.0223(3) Uani 1 1 d .
H24 H 0.3226 0.5171 -0.2899 0.027 Uiso 1 1 calc R
C25 C 0.37231(16) 0.44945(13) -0.14325(12) 0.0203(3) Uani 1 1 d .
H25 H 0.4596 0.4796 -0.1388 0.024 Uiso 1 1 calc R
C26 C 0.32713(15) 0.38257(12) -0.05981(12) 0.0167(2) Uani 1 1 d .
H26 H 0.3842 0.3671 0.0008 0.020 Uiso 1 1 calc R
C27 C 0.19913(14) 0.33811(11) -0.06425(11) 0.0141(2) Uani 1 1 d .
C28 C 0.01983(14) 0.14968(13) -0.02404(12) 0.0183(3) Uani 1 1 d .
H28A H -0.0397 0.1895 -0.0743 0.027 Uiso 1 1 calc R
H28B H -0.0304 0.1075 0.0284 0.027 Uiso 1 1 calc R
H28C H 0.0701 0.0948 -0.0640 0.027 Uiso 1 1 calc R
C29 C 0.01927(17) 0.36505(14) 0.08987(13) 0.0238(3) Uani 1 1 d .
H29A H -0.0397 0.3858 0.0289 0.036 Uiso 1 1 calc R
H29B H 0.0697 0.4344 0.1165 0.036 Uiso 1 1 calc R
H29C H -0.0316 0.3335 0.1476 0.036 Uiso 1 1 calc R

loop_
_atom_site_aniso_label
_atom_site_aniso_U_11
_atom_site_aniso_U_22
_atom_site_aniso_U_33
_atom_site_aniso_U_23
_atom_site_aniso_U_13
_atom_site_aniso_U_12
Rh1 0.01126(5) 0.00921(4) 0.00957(4) 0.00067(3) 0.00120(3) 0.00064(3)
P1 0.01300(15) 0.01149(14) 0.01216(14) 0.00179(11) 0.00113(11) 0.00153(11)
N1 0.0122(5) 0.0130(5) 0.0142(5) 0.0012(4) 0.0011(4) 0.0011(4)
N2 0.0125(5) 0.0136(5) 0.0131(5) 0.0017(4) 0.0019(4) -0.0003(4)
N3 0.0123(5) 0.0112(4) 0.0118(4) 0.0007(3) 0.0005(4) 0.0006(3)
N4 0.0129(5) 0.0112(4) 0.0124(5) 0.0010(3) 0.0004(4) 0.0010(4)
N5 0.0133(5) 0.0112(4) 0.0112(4) 0.0010(3) 0.0015(4) 0.0008(4)
N6 0.0136(5) 0.0105(4) 0.0122(5) 0.0004(3) 0.0011(4) 0.0008(4)
B1 0.0142(6) 0.0117(6) 0.0117(6) 0.0005(4) 0.0013(5) 0.0005(5)
C1 0.0135(6) 0.0184(6) 0.0180(6) 0.0019(5) 0.0032(5) 0.0018(5)
C2 0.0153(6) 0.0235(7) 0.0223(7) 0.0054(5) 0.0074(5) 0.0005(5)
C3 0.0158(6) 0.0180(6) 0.0171(6) 0.0037(5) 0.0037(5) -0.0020(5)
C4 0.0118(5) 0.0146(5) 0.0135(5) -0.0011(4) 0.0015(4) 0.0000(4)
C5 0.0140(6) 0.0190(6) 0.0142(6) 0.0003(4) -0.0019(4) 0.0017(4)
C6 0.0148(6) 0.0146(5) 0.0110(5) 0.0002(4) 0.0004(4) 0.0029(4)
C7 0.0130(5) 0.0142(5) 0.0108(5) -0.0006(4) 0.0013(4) 0.0015(4)
C8 0.0165(6) 0.0162(6) 0.0140(5) -0.0028(4) 0.0017(4) 0.0029(4)
C9 0.0136(6) 0.0124(5) 0.0155(6) -0.0018(4) 0.0009(4) 0.0016(4)
C10 0.0175(7) 0.0258(7) 0.0296(8) 0.0063(6) 0.0083(6) 0.0075(6)
C11 0.0239(7) 0.0211(7) 0.0268(8) 0.0103(6) 0.0072(6) -0.0003(6)
C12 0.0153(6) 0.0149(6) 0.0223(7) -0.0011(5) 0.0000(5) -0.0025(5)
C13 0.0234(7) 0.0164(6) 0.0189(6) 0.0024(5) -0.0034(5) 0.0058(5)
C14 0.0212(7) 0.0193(6) 0.0133(6) 0.0023(5) 0.0054(5) 0.0023(5)
C15 0.0253(7) 0.0125(6) 0.0230(7) -0.0019(5) 0.0017(6) 0.0025(5)
C16 0.0139(5) 0.0119(5) 0.0123(5) 0.0002(4) 0.0011(4) 0.0015(4)
C17 0.0223(7) 0.0134(5) 0.0135(6) 0.0008(4) 0.0010(5) 0.0003(5)
F1 0.0393(6) 0.0141(4) 0.0166(4) 0.0019(3) 0.0065(4) -0.0027(4)
C18 0.0336(8) 0.0124(6) 0.0189(7) -0.0016(5) -0.0012(6) 0.0013(5)
C19 0.0371(9) 0.0157(6) 0.0159(6) -0.0063(5) -0.0032(6) 0.0057(6)
F2 0.0727(9) 0.0191(5) 0.0191(5) -0.0082(4) -0.0032(5) 0.0077(5)
C20 0.0280(8) 0.0193(6) 0.0126(6) -0.0013(5) 0.0004(5) 0.0038(5)
C21 0.0162(6) 0.0132(5) 0.0139(5) -0.0002(4) 0.0000(4) 0.0016(4)
F3 0.0257(5) 0.0147(4) 0.0141(4) 0.0023(3) 0.0019(3) -0.0008(3)
C22 0.0186(6) 0.0210(6) 0.0160(6) 0.0038(5) 0.0006(5) 0.0010(5)
C23 0.0304(8) 0.0215(7) 0.0138(6) 0.0053(5) 0.0002(5) 0.0018(6)
C24 0.0327(8) 0.0180(6) 0.0165(6) 0.0040(5) 0.0047(6) -0.0014(6)
C25 0.0242(7) 0.0170(6) 0.0199(7) 0.0015(5) 0.0053(5) -0.0036(5)
C26 0.0196(6) 0.0148(6) 0.0156(6) 0.0016(4) 0.0016(5) -0.0016(5)
C27 0.0171(6) 0.0130(5) 0.0123(5) 0.0012(4) 0.0014(4) 0.0012(4)
C28 0.0152(6) 0.0175(6) 0.0217(7) 0.0025(5) -0.0026(5) -0.0025(5)
C29 0.0289(8) 0.0226(7) 0.0217(7) 0.0066(5) 0.0078(6) 0.0130(6)

loop_
_atom_type_symbol
_atom_type_description
_atom_type_scat_dispersion_real
_atom_type_scat_dispersion_imag
_atom_type_scat_source
C C 0.0033 0.0016 'International Tables Vol C Tables 4.2.6.8 and 6.1.1.4'
H H 0.0000 0.0000 'International Tables Vol C Tables 4.2.6.8 and 6.1.1.4'
B B 0.0013 0.0007 'International Tables Vol C Tables 4.2.6.8 and 6.1.1.4'
N N 0.0061 0.0033 'International Tables Vol C Tables 4.2.6.8 and 6.1.1.4'
F F 0.0171 0.0103 'International Tables Vol C Tables 4.2.6.8 and 6.1.1.4'
P P 0.1023 0.0942 'International Tables Vol C Tables 4.2.6.8 and 6.1.1.4'
Rh Rh -1.1178 0.9187 'International Tables Vol C Tables 4.2.6.8 and 6.1.1.4'

loop_
_geom_angle_atom_site_label_1
_geom_angle_atom_site_label_2
_geom_angle_atom_site_label_3
_geom_angle
C16 Rh1 N3 88.51(5)
C16 Rh1 N5 172.37(5)
N3 Rh1 N5 83.88(4)
C16 Rh1 N1 94.47(5)
N3 Rh1 N1 88.64(4)
N5 Rh1 N1 85.86(4)
C16 Rh1 P1 92.51(4)
N3 Rh1 P1 173.35(3)
N5 Rh1 P1 94.99(3)
N1 Rh1 P1 97.82(3)
C16 Rh1 H1 86.5(8)
N3 Rh1 H1 89.0(7)
N5 Rh1 H1 92.9(8)
N1 Rh1 H1 177.4(7)
P1 Rh1 H1 84.5(7)
C28 P1 C29 102.42(8)
C28 P1 C27 103.26(7)
C29 P1 C27 97.77(7)
C28 P1 Rh1 110.36(5)
C29 P1 Rh1 119.58(6)
C27 P1 Rh1 120.80(5)
C1 N1 N2 105.83(11)
C1 N1 Rh1 137.55(10)
N2 N1 Rh1 114.03(8)
C3 N2 N1 110.47(11)
C3 N2 B1 128.57(12)
N1 N2 B1 120.87(11)
C4 N3 N4 107.14(10)
C4 N3 Rh1 133.35(9)
N4 N3 Rh1 119.25(8)
C6 N4 N3 110.16(11)
C6 N4 B1 130.34(11)
N3 N4 B1 119.31(10)
C7 N5 N6 106.45(10)
C7 N5 Rh1 137.22(9)
N6 N5 Rh1 116.22(8)
C9 N6 N5 109.96(11)
C9 N6 B1 128.03(11)
N5 N6 B1 120.90(10)
N2 B1 N4 109.89(11)
N2 B1 N6 110.59(11)
N4 B1 N6 107.94(11)
N2 B1 H1B 109.5
N4 B1 H1B 109.5
N6 B1 H1B 109.5
N1 C1 C2 110.25(13)
N1 C1 C10 123.80(13)
C2 C1 C10 125.88(13)
C3 C2 C1 106.04(13)
C3 C2 H2 127.0
C1 C2 H2 127.0
N2 C3 C2 107.39(12)
N2 C3 C11 123.43(13)
C2 C3 C11 129.13(13)
N3 C4 C5 109.07(12)
N3 C4 C12 123.00(12)
C5 C4 C12 127.92(13)
C6 C5 C4 106.32(12)
C6 C5 H5 126.8
C4 C5 H5 126.8
N4 C6 C5 107.31(12)
N4 C6 C13 123.31(12)
C5 C6 C13 129.34(13)
N5 C7 C8 109.74(12)
N5 C7 C14 123.79(12)
C8 C7 C14 126.44(12)
C9 C8 C7 106.02(12)
C9 C8 H8 127.0
C7 C8 H8 127.0
N6 C9 C8 107.82(12)
N6 C9 C15 123.23(12)
C8 C9 C15 128.95(13)
C1 C10 H10A 109.5
C1 C10 H10B 109.5
H10A C10 H10B 109.5
C1 C10 H10C 109.5
H10A C10 H10C 109.5
H10B C10 H10C 109.5
C3 C11 H11A 109.5
C3 C11 H11B 109.5
H11A C11 H11B 109.5
C3 C11 H11C 109.5
H11A C11 H11C 109.5
H11B C11 H11C 109.5
C4 C12 H12A 109.5
C4 C12 H12B 109.5
H12A C12 H12B 109.5
C4 C12 H12C 109.5
H12A C12 H12C 109.5
H12B C12 H12C 109.5
C6 C13 H13A 109.5
C6 C13 H13B 109.5
H13A C13 H13B 109.5
C6 C13 H13C 109.5
H13A C13 H13C 109.5
H13B C13 H13C 109.5
C7 C14 H14A 109.5
C7 C14 H14B 109.5
H14A C14 H14B 109.5
C7 C14 H14C 109.5
H14A C14 H14C 109.5
H14B C14 H14C 109.5
C9 C15 H15A 109.5
C9 C15 H15B 109.5
H15A C15 H15B 109.5
C9 C15 H15C 109.5
H15A C15 H15C 109.5
H15B C15 H15C 109.5
C17 C16 C21 110.51(12)
C17 C16 Rh1 125.89(10)
C21 C16 Rh1 123.26(9)
F1 C17 C18 113.91(12)
F1 C17 C16 118.40(12)
C18 C17 C16 127.69(13)
C19 C18 C17 116.05(14)
C19 C18 H18 122.0
C17 C18 H18 122.0
F2 C19 C20 119.08(14)
F2 C19 C18 118.72(14)
C20 C19 C18 122.20(14)
C19 C20 C21 116.94(13)
C19 C20 H20 121.5
C21 C20 H20 121.5
F3 C21 C20 113.85(12)
F3 C21 C16 119.57(12)
C20 C21 C16 126.57(13)
C23 C22 C27 121.38(14)
C23 C22 H22 119.3
C27 C22 H22 119.3
C24 C23 C22 119.85(14)
C24 C23 H23 120.1
C22 C23 H23 120.1
C23 C24 C25 119.55(14)
C23 C24 H24 120.2
C25 C24 H24 120.2
C24 C25 C26 120.58(15)
C24 C25 H25 119.7
C26 C25 H25 119.7
C25 C26 C27 120.71(14)
C25 C26 H26 119.6
C27 C26 H26 119.6
C26 C27 C22 117.92(13)
C26 C27 P1 123.08(10)
C22 C27 P1 118.91(11)
P1 C28 H28A 109.5
P1 C28 H28B 109.5
H28A C28 H28B 109.5
P1 C28 H28C 109.5
H28A C28 H28C 109.5
H28B C28 H28C 109.5
P1 C29 H29A 109.5
P1 C29 H29B 109.5
H29A C29 H29B 109.5
P1 C29 H29C 109.5
H29A C29 H29C 109.5
H29B C29 H29C 109.5

loop_
_geom_bond_atom_site_label_1
_geom_bond_atom_site_label_2
_geom_bond_distance
Rh1 C16 2.0446(13)
Rh1 N3 2.1068(11)
Rh1 N5 2.1513(11)
Rh1 N1 2.2582(12)
Rh1 P1 2.2688(4)
Rh1 H1 1.469(19)
P1 C28 1.8167(15)
P1 C29 1.8305(16)
P1 C27 1.8407(14)
N1 C1 1.3427(18)
N1 N2 1.3723(16)
N2 C3 1.3550(18)
N2 B1 1.5262(19)
N3 C4 1.3433(17)
N3 N4 1.3643(15)
N4 C6 1.3518(17)
N4 B1 1.5403(19)
N5 C7 1.3416(17)
N5 N6 1.3762(15)
N6 C9 1.3529(17)
N6 B1 1.5428(18)
B1 H1B 1.0000
C1 C2 1.395(2)
C1 C10 1.490(2)
C2 C3 1.375(2)
C2 H2 0.9500
C3 C11 1.491(2)
C4 C5 1.3988(19)
C4 C12 1.4917(19)
C5 C6 1.383(2)
C5 H5 0.9500
C6 C13 1.4907(19)
C7 C8 1.4012(19)
C7 C14 1.4875(19)
C8 C9 1.375(2)
C8 H8 0.9500
C9 C15 1.492(2)
C10 H10A 0.9800
C10 H10B 0.9800
C10 H10C 0.9800
C11 H11A 0.9800
C11 H11B 0.9800
C11 H11C 0.9800
C12 H12A 0.9800
C12 H12B 0.9800
C12 H12C 0.9800
C13 H13A 0.9800
C13 H13B 0.9800
C13 H13C 0.9800
C14 H14A 0.9800
C14 H14B 0.9800
C14 H14C 0.9800
C15 H15A 0.9800
C15 H15B 0.9800
C15 H15C 0.9800
C16 C17 1.3926(19)
C16 C21 1.3982(19)
C17 F1 1.3671(16)
C17 C18 1.387(2)
C18 C19 1.381(2)
C18 H18 0.9500
C19 F2 1.3569(17)
C19 C20 1.372(2)
C20 C21 1.392(2)
C20 H20 0.9500
C21 F3 1.3592(16)
C22 C23 1.393(2)
C22 C27 1.399(2)
C22 H22 0.9500
C23 C24 1.383(2)
C23 H23 0.9500
C24 C25 1.387(2)
C24 H24 0.9500
C25 C26 1.393(2)
C25 H25 0.9500
C26 C27 1.394(2)
C26 H26 0.9500
C28 H28A 0.9800
C28 H28B 0.9800
C28 H28C 0.9800
C29 H29A 0.9800
C29 H29B 0.9800
C29 H29C 0.9800

loop_
_geom_torsion_atom_site_label_1
_geom_torsion_atom_site_label_2
_geom_torsion_atom_site_label_3
_geom_torsion_atom_site_label_4
_geom_torsion
C16 Rh1 P1 C28 -140.06(7)
N3 Rh1 P1 C28 121.2(3)
N5 Rh1 P1 C28 41.30(6)
N1 Rh1 P1 C28 -45.20(6)
C16 Rh1 P1 C29 -21.75(8)
N3 Rh1 P1 C29 -120.5(3)
N5 Rh1 P1 C29 159.61(7)
N1 Rh1 P1 C29 73.12(8)
C16 Rh1 P1 C27 99.54(6)
N3 Rh1 P1 C27 0.8(3)
N5 Rh1 P1 C27 -79.11(6)
N1 Rh1 P1 C27 -165.60(6)
C16 Rh1 N1 C1 36.81(15)
N3 Rh1 N1 C1 125.21(14)
N5 Rh1 N1 C1 -150.83(14)
P1 Rh1 N1 C1 -56.35(14)
C16 Rh1 N1 N2 -121.61(9)
N3 Rh1 N1 N2 -33.22(9)
N5 Rh1 N1 N2 50.75(9)
P1 Rh1 N1 N2 145.23(8)
C1 N1 N2 C3 -0.69(15)
Rh1 N1 N2 C3 164.36(9)
C1 N1 N2 B1 -177.77(12)
Rh1 N1 N2 B1 -12.73(15)
C16 Rh1 N3 C4 -51.94(13)
N5 Rh1 N3 C4 127.58(13)
N1 Rh1 N3 C4 -146.44(13)
P1 Rh1 N3 C4 47.0(4)
C16 Rh1 N3 N4 134.73(10)
N5 Rh1 N3 N4 -45.76(9)
N1 Rh1 N3 N4 40.22(9)
P1 Rh1 N3 N4 -126.3(2)
C4 N3 N4 C6 -0.12(14)
Rh1 N3 N4 C6 174.82(9)
C4 N3 N4 B1 -175.63(11)
Rh1 N3 N4 B1 -0.70(15)
C16 Rh1 N5 C7 -121.8(3)
N3 Rh1 N5 C7 -125.45(14)
N1 Rh1 N5 C7 145.48(14)
P1 Rh1 N5 C7 47.97(13)
C16 Rh1 N5 N6 53.8(4)
N3 Rh1 N5 N6 50.11(9)
N1 Rh1 N5 N6 -38.96(9)
P1 Rh1 N5 N6 -136.47(9)
C7 N5 N6 C9 -0.86(14)
Rh1 N5 N6 C9 -177.71(9)
C7 N5 N6 B1 168.02(12)
Rh1 N5 N6 B1 -8.84(15)
C3 N2 B1 N4 -108.25(15)
N1 N2 B1 N4 68.26(15)
C3 N2 B1 N6 132.67(14)
N1 N2 B1 N6 -50.82(16)
C6 N4 B1 N2 124.76(14)
N3 N4 B1 N2 -60.77(15)
C6 N4 B1 N6 -114.56(14)
N3 N4 B1 N6 59.91(15)
C9 N6 B1 N2 -126.76(14)
N5 N6 B1 N2 66.55(15)
C9 N6 B1 N4 113.00(14)
N5 N6 B1 N4 -53.69(15)
N2 N1 C1 C2 -0.13(16)
Rh1 N1 C1 C2 -159.69(11)
N2 N1 C1 C10 176.99(14)
Rh1 N1 C1 C10 17.4(2)
N1 C1 C2 C3 0.86(18)
C10 C1 C2 C3 -176.18(15)
N1 N2 C3 C2 1.23(16)
B1 N2 C3 C2 178.03(13)
N1 N2 C3 C11 -176.57(14)
B1 N2 C3 C11 0.2(2)
C1 C2 C3 N2 -1.25(17)
C1 C2 C3 C11 176.38(16)
N4 N3 C4 C5 -0.27(15)
Rh1 N3 C4 C5 -174.18(10)
N4 N3 C4 C12 179.98(12)
Rh1 N3 C4 C12 6.1(2)
N3 C4 C5 C6 0.54(16)
C12 C4 C5 C6 -179.72(14)
N3 N4 C6 C5 0.45(15)
B1 N4 C6 C5 175.32(13)
N3 N4 C6 C13 -177.67(13)
B1 N4 C6 C13 -2.8(2)
C4 C5 C6 N4 -0.60(15)
C4 C5 C6 C13 177.37(14)
N6 N5 C7 C8 1.23(15)
Rh1 N5 C7 C8 177.08(10)
N6 N5 C7 C14 -176.88(12)
Rh1 N5 C7 C14 -1.0(2)
N5 C7 C8 C9 -1.16(16)
C14 C7 C8 C9 176.90(13)
N5 N6 C9 C8 0.14(15)
B1 N6 C9 C8 -167.73(13)
N5 N6 C9 C15 179.16(13)
B1 N6 C9 C15 11.3(2)
C7 C8 C9 N6 0.60(16)
C7 C8 C9 C15 -178.35(14)
N3 Rh1 C16 C17 121.30(13)
N5 Rh1 C16 C17 117.6(3)
N1 Rh1 C16 C17 -150.18(12)
P1 Rh1 C16 C17 -52.13(12)
N3 Rh1 C16 C21 -51.41(12)
N5 Rh1 C16 C21 -55.1(4)
N1 Rh1 C16 C21 37.11(12)
P1 Rh1 C16 C21 135.16(11)
C21 C16 C17 F1 177.57(13)
Rh1 C16 C17 F1 4.1(2)
C21 C16 C17 C18 -2.0(2)
Rh1 C16 C17 C18 -175.51(13)
F1 C17 C18 C19 -179.02(14)
C16 C17 C18 C19 0.6(3)
C17 C18 C19 F2 -179.22(15)
C17 C18 C19 C20 1.0(3)
F2 C19 C20 C21 179.37(15)
C18 C19 C20 C21 -0.9(3)
C19 C20 C21 F3 178.05(14)
C19 C20 C21 C16 -0.9(2)
C17 C16 C21 F3 -176.73(12)
Rh1 C16 C21 F3 -3.03(18)
C17 C16 C21 C20 2.2(2)
Rh1 C16 C21 C20 175.87(12)
C27 C22 C23 C24 0.1(2)
C22 C23 C24 C25 -0.8(2)
C23 C24 C25 C26 1.0(2)
C24 C25 C26 C27 -0.4(2)
C25 C26 C27 C22 -0.3(2)
C25 C26 C27 P1 -176.65(11)
C23 C22 C27 C26 0.5(2)
C23 C22 C27 P1 177.00(12)
C28 P1 C27 C26 -145.25(12)
C29 P1 C27 C26 109.97(13)
Rh1 P1 C27 C26 -21.42(14)
C28 P1 C27 C22 38.41(13)
C29 P1 C27 C22 -66.37(13)
Rh1 P1 C27 C22 162.23(10)
